data_1575574
loop_
_publ_author_name
'J&#x119;drzkiewicz, Dawid'
'Morasch, Michael'
'Townrow, Oliver P. E.'
'R&#xf6;sch, Bastian'
'Langer, Jens'
'Mathe, Zachary'
'Harder, Sjoerd'

_publ_section_title
;
 Trends in benzene inverse sandwich complexes of the alkaline-earth metals
 Mg, Ca, Sr and Ba.
;
_journal_issue 38
_journal_name_full 'Chemical science'
_journal_page_first 17793
_journal_page_last 17802
_journal_paper_doi 10.1039/d5sc05373k
_journal_volume 16
_journal_year 2025
_chemical_formula_moiety 'C47 H77 Ca I N2 O, C5 H12'
_chemical_formula_sum 'C52 H89 Ca I N2 O'
_chemical_formula_weight 925.23
_chemical_properties_physical Moisture-sensitive
_space_group_crystal_system orthorhombic
_space_group_IT_number 61
_space_group_name_Hall '-P 2ac 2ab'
_space_group_name_H-M_alt 'P b c a'
_atom_sites_solution_hydrogens mixed
_atom_sites_solution_primary dual
_audit_creation_date 2025-03-10
_audit_creation_method
;
Olex2 1.5
(compiled 2025.03.04 svn.red2d20d0 for OlexSys, GUI svn.r7188)
;
_audit_update_record
;
2025-03-28 deposited with the CCDC.	2025-08-12 downloaded from the CCDC.
;
_cell_angle_alpha 90
_cell_angle_beta 90
_cell_angle_gamma 90
_cell_formula_units_Z 8
_cell_length_a 17.1405(3)
_cell_length_b 16.1273(3)
_cell_length_c 37.6114(9)
_cell_measurement_reflns_used 16855
_cell_measurement_temperature 100.01(10)
_cell_measurement_theta_max 28.4280
_cell_measurement_theta_min 2.3620
_cell_volume 10396.9(4)
_computing_cell_refinement 'CrysAlisPro 1.171.41.93a (Rigaku OD, 2020)'
_computing_data_collection 'CrysAlisPro 1.171.41.93a (Rigaku OD, 2020)'
_computing_data_reduction 'CrysAlisPro 1.171.41.93a (Rigaku OD, 2020)'
_computing_molecular_graphics 'Olex2 1.5 (Dolomanov et al., 2009)'
_computing_publication_material 'Olex2 1.5 (Dolomanov et al., 2009)'
_computing_structure_refinement 'SHELXL 2016/6 (Sheldrick, 2015)'
_computing_structure_solution 'SHELXT  (Sheldrick, 2015)'
_diffrn_ambient_environment N~2~
_diffrn_ambient_temperature 100.01(10)
_diffrn_detector 'CCD plate'
_diffrn_detector_area_resol_mean 10.5806
_diffrn_detector_type AtlasS2
_diffrn_measured_fraction_theta_full 1.000
_diffrn_measured_fraction_theta_max 1.000
_diffrn_measurement_details
;
List of Runs (angles in degrees, time in seconds):

  # Type    Start    End  Width  t~exp~   \w     \q     \k     \f   Frames
#--------------------------------------------------------------------------
  1  \w    -42.00  22.00   1.00   47.50    --  -10.86 -77.00 150.00   64
  2  \w    -62.00  36.00   1.00   47.50    --   11.80 -38.00-120.00   98
  3  \w     37.00  62.00   1.00   47.50    --   11.80-178.00 120.00   25
;
_diffrn_measurement_device 'four-circle diffractometer'
_diffrn_measurement_device_type 'SuperNova, Dual, Cu at home/near, AtlasS2'
_diffrn_measurement_method '\w scans'
_diffrn_orient_matrix_type 'CrysAlisPro convention (1999,Acta A55,543-557)'
_diffrn_orient_matrix_UB_11 -0.0049734000
_diffrn_orient_matrix_UB_12 0.0423971000
_diffrn_orient_matrix_UB_13 0.0044788000
_diffrn_orient_matrix_UB_21 -0.0162127000
_diffrn_orient_matrix_UB_22 0.0076308000
_diffrn_orient_matrix_UB_23 -0.0170362000
_diffrn_orient_matrix_UB_31 -0.0377622000
_diffrn_orient_matrix_UB_32 -0.0088568000
_diffrn_orient_matrix_UB_33 0.0067194000
_diffrn_radiation_monochromator mirror
_diffrn_radiation_probe x-ray
_diffrn_radiation_type 'Mo K\a'
_diffrn_radiation_wavelength 0.71073
_diffrn_reflns_av_R_equivalents 0.0534
_diffrn_reflns_av_unetI/netI 0.0393
_diffrn_reflns_Laue_measured_fraction_full 1.000
_diffrn_reflns_Laue_measured_fraction_max 1.000
_diffrn_reflns_limit_h_max 20
_diffrn_reflns_limit_h_min -17
_diffrn_reflns_limit_k_max 19
_diffrn_reflns_limit_k_min -19
_diffrn_reflns_limit_l_max 45
_diffrn_reflns_limit_l_min -37
_diffrn_reflns_number 45714
_diffrn_reflns_point_group_measured_fraction_full 1.000
_diffrn_reflns_point_group_measured_fraction_max 1.000
_diffrn_reflns_theta_full 25.242
_diffrn_reflns_theta_max 25.681
_diffrn_reflns_theta_min 2.044
_diffrn_source 'micro-focus sealed X-ray tube'
_diffrn_source_type 'SuperNova (Mo) X-ray Source'
_exptl_absorpt_coefficient_mu 0.750
_exptl_absorpt_correction_T_max 0.895
_exptl_absorpt_correction_T_min 0.838
_exptl_absorpt_correction_type analytical
_exptl_absorpt_process_details
;
CrysAlisPro 1.171.41.93a (Rigaku Oxford Diffraction, 2020)
Analytical numeric absorption correction using a multifaceted crystal
model based on expressions derived by R.C. Clark & J.S. Reid.
(Clark, R. C. & Reid, J. S. (1995). Acta Cryst. A51, 887-897)
Empirical absorption correction using spherical harmonics,
implemented in SCALE3 ABSPACK scaling algorithm.
;
_exptl_crystal_colour yellow
_exptl_crystal_colour_primary yellow
_exptl_crystal_density_diffrn 1.182
_exptl_crystal_description block
_exptl_crystal_F_000 3968
_exptl_crystal_size_max 0.323
_exptl_crystal_size_mid 0.258
_exptl_crystal_size_min 0.188
_refine_diff_density_max 0.674
_refine_diff_density_min -1.249
_refine_diff_density_rms 0.072
_refine_ls_extinction_method none
_refine_ls_goodness_of_fit_ref 1.062
_refine_ls_hydrogen_treatment mixed
_refine_ls_matrix_type full
_refine_ls_number_parameters 624
_refine_ls_number_reflns 9860
_refine_ls_number_restraints 54
_refine_ls_restrained_S_all 1.060
_refine_ls_R_factor_all 0.0644
_refine_ls_R_factor_gt 0.0475
_refine_ls_shift/su_max 0.001
_refine_ls_shift/su_mean 0.000
_refine_ls_structure_factor_coef Fsqd
_refine_ls_weighting_details 'w=1/[\s^2^(Fo^2^)+(0.0505P)^2^+13.7240P] where P=(Fo^2^+2Fc^2^)/3'
_refine_ls_weighting_scheme calc
_refine_ls_wR_factor_gt 0.1129
_refine_ls_wR_factor_ref 0.1263
_reflns_Friedel_coverage 0.000
_reflns_number_gt 7689
_reflns_number_total 9860
_reflns_threshold_expression 'I > 2\s(I)'
_cod_data_source_file d5sc05373k2.cif
_cod_data_source_block hasj220505b
_cod_depositor_comments 'Adding full bibliography for 1575569--1575577.cif.'
_cod_database_code 1575574
_shelx_shelxl_version_number 2016/6
_chemical_oxdiff_formula C52H89CaIN2O
_shelx_space_group_comment
;
The symmetry employed for this shelxl refinement is uniquely defined
by the following loop, which should always be used as a source of
symmetry information in preference to the above space-group names.
They are only intended as comments.
;
_shelx_estimated_absorpt_t_max 0.872
_shelx_estimated_absorpt_t_min 0.794
_reflns_odcompleteness_completeness 99.89
_reflns_odcompleteness_iscentric 1
_reflns_odcompleteness_theta 25.63
_olex2_refinement_description
;
1. Fixed Uiso
 At 1.2 times of:
  All C(H) groups, All C(H,H) groups, All C(H,H,H,H) groups
 At 1.5 times of:
  All C(H,H,H) groups
2. Uiso/Uaniso restraints and constraints
C34 \\sim C37A \\sim C38A: within 2A with sigma of 0.02 and sigma for terminal
atoms of 0.04 within 2A
C21 \\sim C22 \\sim C19A \\sim C20A: within 2A with sigma of 0.02 and sigma for
terminal atoms of 0.04 within 2A
Uanis(C41A) \\sim Ueq: with sigma of 0.01 and sigma for terminal atoms of 0.02
3. Others
 Sof(C18A)=Sof(H18A)=Sof(C19A)=Sof(H19C)=Sof(H19D)=Sof(C20A)=Sof(H20D)=
 Sof(H20E)=Sof(H20F)=Sof(C21A)=Sof(H21C)=Sof(H21D)=Sof(C22A)=Sof(H22D)=
 Sof(H22E)=Sof(H22F)=1-FVAR(1)
 Sof(C18)=Sof(H18)=Sof(C19)=Sof(H19A)=Sof(H19B)=Sof(C20)=Sof(H20A)=Sof(H20B)=
 Sof(H20C)=Sof(C21)=Sof(H21A)=Sof(H21B)=Sof(C22)=Sof(H22A)=Sof(H22B)=Sof(H22C)=
 FVAR(1)
 Sof(C5A)=Sof(H5D)=Sof(H5E)=Sof(H5F)=Sof(C6A)=Sof(H6D)=Sof(H6E)=Sof(H6F)=
 Sof(C7A)=Sof(H7D)=Sof(H7E)=Sof(H7F)=1-FVAR(2)
 Sof(C5)=Sof(H5A)=Sof(H5B)=Sof(H5C)=Sof(C6)=Sof(H6A)=Sof(H6B)=Sof(H6C)=Sof(C7)=
 Sof(H7A)=Sof(H7B)=Sof(H7C)=FVAR(2)
 Sof(H40C)=Sof(H40D)=Sof(C41A)=Sof(H41D)=Sof(H41E)=Sof(H41F)=1-FVAR(3)
 Sof(H40A)=Sof(H40B)=Sof(C41)=Sof(H41A)=Sof(H41B)=Sof(H41C)=FVAR(3)
4.a Ternary CH refined with riding coordinates:
 C18(H18), C18A(H18A), C23(H23), C34(H34), C39(H39)
4.b Secondary CH2 refined with riding coordinates:
 C19(H19A,H19B), C21(H21A,H21B), C19A(H19C,H19D), C21A(H21C,H21D), C24(H24A,
 H24B), C26(H26A,H26B), C35(H35A,H35B), C37A(H37A,H37B), C40(H40A,H40B),
 C40(H40C,H40D), C42(H42A,H42B), C44(H44A,H44B), C45(H45A,H45B), C46(H46A,H46B),
  C47(H47A,H47B), C49(H49A,H49B), C50(H50A,H50B), C51(H51A,H51B)
4.c Aromatic/amide H refined with riding coordinates:
 C14(H14), C15(H15), C16(H16), C30(H30), C31(H31), C32(H32)
4.d Idealised Me refined as rotating group:
 C5(H5A,H5B,H5C), C6(H6A,H6B,H6C), C7(H7A,H7B,H7C), C5A(H5D,H5E,H5F), C6A(H6D,
 H6E,H6F), C7A(H7D,H7E,H7F), C9(H9A,H9B,H9C), C10(H10A,H10B,H10C), C11(H11A,
 H11B,H11C), C20(H20A,H20B,H20C), C22(H22A,H22B,H22C), C20A(H20D,H20E,H20F),
 C22A(H22D,H22E,H22F), C25(H25A,H25B,H25C), C27(H27A,H27B,H27C), C36(H36A,H36B,
 H36C), C38A(H38A,H38B,H38C), C41(H41A,H41B,H41C), C41A(H41D,H41E,H41F),
 C43(H43A,H43B,H43C), C48(H48A,H48B,H48C), C52(H52A,H52B,H52C)
;
_olex2_date_sample_data_collection 2022-05-05
_olex2_submission_special_instructions 'No special instructions were received'
_oxdiff_exptl_absorpt_empirical_details
;
Empirical correction (ABSPACK) includes:
- Absorption correction using spherical harmonics
- Frame scaling
;
_oxdiff_exptl_absorpt_empirical_full_max 1.563
_oxdiff_exptl_absorpt_empirical_full_min 0.787

loop_
_space_group_symop_operation_xyz
'x, y, z'
'-x+1/2, -y, z+1/2'
'-x, y+1/2, -z+1/2'
'x+1/2, -y+1/2, -z'
'-x, -y, -z'
'x-1/2, y, -z-1/2'
'x, -y-1/2, z-1/2'
'-x-1/2, y-1/2, z'

loop_
_atom_site_label
_atom_site_type_symbol
_atom_site_fract_x
_atom_site_fract_y
_atom_site_fract_z
_atom_site_U_iso_or_equiv
_atom_site_adp_type
_atom_site_occupancy
_atom_site_site_symmetry_order
_atom_site_calc_flag
_atom_site_refinement_flags_posn
_atom_site_refinement_flags_adp
_atom_site_refinement_flags_occupancy
_atom_site_disorder_assembly
_atom_site_disorder_group
Ca1 Ca 0.41141(3) 0.31425(4) 0.65859(2) 0.02888(15) Uani 1 1 d . . . . .
I1 I 0.30316(2) 0.41583(2) 0.70213(2) 0.04699(10) Uani 1 1 d . . . . .
O1 O 0.35204(12) 0.18780(13) 0.67396(6) 0.0380(5) Uani 1 1 d . . . . .
N1 N 0.45864(13) 0.36380(14) 0.60528(6) 0.0239(5) Uani 1 1 d . . . . .
N2 N 0.54257(13) 0.29084(15) 0.67267(6) 0.0238(5) Uani 1 1 d . . . . .
C1 C 0.48874(15) 0.43300(17) 0.62026(7) 0.0222(6) Uani 1 1 d . . . . .
C2 C 0.53566(16) 0.42906(18) 0.65059(8) 0.0231(6) Uani 1 1 d . . . . .
H2 H 0.5493(18) 0.481(2) 0.6599(8) 0.027(8) Uiso 1 1 d . . . . .
C3 C 0.57779(16) 0.36137(18) 0.66773(7) 0.0233(6) Uani 1 1 d . . . . .
C4 C 0.46742(17) 0.52376(18) 0.60836(8) 0.0269(6) Uani 1 1 d . . . . .
C5 C 0.4192(3) 0.5295(3) 0.57402(13) 0.0331(13) Uani 0.740(10) 1 d . . P A 1
H5A H 0.450138 0.508785 0.554009 0.050 Uiso 0.740(10) 1 calc R U P A 1
H5B H 0.404805 0.587467 0.569673 0.050 Uiso 0.740(10) 1 calc R U P A 1
H5C H 0.371778 0.496022 0.576486 0.050 Uiso 0.740(10) 1 calc R U P A 1
C6 C 0.4214(4) 0.5651(4) 0.63787(15) 0.0358(13) Uani 0.740(10) 1 d . . P A 1
H6A H 0.372288 0.535246 0.641537 0.054 Uiso 0.740(10) 1 calc R U P A 1
H6B H 0.410209 0.622704 0.631268 0.054 Uiso 0.740(10) 1 calc R U P A 1
H6C H 0.452002 0.564210 0.659880 0.054 Uiso 0.740(10) 1 calc R U P A 1
C7 C 0.5425(3) 0.5755(3) 0.60175(18) 0.0343(13) Uani 0.740(10) 1 d . . P A 1
H7A H 0.572236 0.579843 0.623933 0.051 Uiso 0.740(10) 1 calc R U P A 1
H7B H 0.528142 0.631063 0.593531 0.051 Uiso 0.740(10) 1 calc R U P A 1
H7C H 0.574527 0.548095 0.583634 0.051 Uiso 0.740(10) 1 calc R U P A 1
C5A C 0.3772(10) 0.5240(9) 0.5971(6) 0.056(6) Uani 0.260(10) 1 d . . P A 2
H5D H 0.370792 0.493552 0.574745 0.084 Uiso 0.260(10) 1 calc R U P A 2
H5E H 0.359501 0.581324 0.593915 0.084 Uiso 0.260(10) 1 calc R U P A 2
H5F H 0.346161 0.497349 0.615754 0.084 Uiso 0.260(10) 1 calc R U P A 2
C6A C 0.5182(11) 0.5617(9) 0.5821(5) 0.045(5) Uani 0.260(10) 1 d . . P A 2
H6D H 0.572253 0.559956 0.590559 0.068 Uiso 0.260(10) 1 calc R U P A 2
H6E H 0.502503 0.619453 0.578344 0.068 Uiso 0.260(10) 1 calc R U P A 2
H6F H 0.514160 0.531222 0.559611 0.068 Uiso 0.260(10) 1 calc R U P A 2
C7A C 0.4645(13) 0.5838(9) 0.6417(4) 0.041(4) Uani 0.260(10) 1 d . . P A 2
H7D H 0.436148 0.556744 0.661162 0.062 Uiso 0.260(10) 1 calc R U P A 2
H7E H 0.437770 0.635331 0.635193 0.062 Uiso 0.260(10) 1 calc R U P A 2
H7F H 0.517764 0.596514 0.649491 0.062 Uiso 0.260(10) 1 calc R U P A 2
C8 C 0.66253(16) 0.38488(18) 0.67869(8) 0.0252(6) Uani 1 1 d . . . . .
C9 C 0.71121(17) 0.3142(2) 0.69483(9) 0.0310(7) Uani 1 1 d . . . . .
H9A H 0.688233 0.297254 0.717553 0.046 Uiso 1 1 calc R U . . .
H9B H 0.764759 0.333469 0.698762 0.046 Uiso 1 1 calc R U . . .
H9C H 0.711686 0.266939 0.678473 0.046 Uiso 1 1 calc R U . . .
C10 C 0.66062(18) 0.4564(2) 0.70598(8) 0.0332(7) Uani 1 1 d . . . . .
H10A H 0.638389 0.505976 0.694834 0.050 Uiso 1 1 calc R U . . .
H10B H 0.713796 0.468364 0.714053 0.050 Uiso 1 1 calc R U . . .
H10C H 0.628445 0.440210 0.726372 0.050 Uiso 1 1 calc R U . . .
C11 C 0.70524(17) 0.4141(2) 0.64495(9) 0.0318(7) Uani 1 1 d . . . . .
H11A H 0.705364 0.369422 0.627316 0.048 Uiso 1 1 calc R U . . .
H11B H 0.759101 0.428985 0.650947 0.048 Uiso 1 1 calc R U . . .
H11C H 0.678446 0.462682 0.635117 0.048 Uiso 1 1 calc R U . . .
C12 C 0.44170(17) 0.35481(18) 0.56866(8) 0.0275(6) Uani 1 1 d . . . . .
C13 C 0.36585(19) 0.3287(2) 0.55861(9) 0.0413(8) Uani 1 1 d . . . . .
C14 C 0.3483(2) 0.3183(2) 0.52272(9) 0.0453(9) Uani 1 1 d . . . . .
H14 H 0.297244 0.301759 0.515983 0.054 Uiso 1 1 calc R U . . .
C15 C 0.4037(2) 0.3317(2) 0.49681(9) 0.0412(8) Uani 1 1 d . . . . .
H15 H 0.390521 0.325682 0.472409 0.049 Uiso 1 1 calc R U . . .
C16 C 0.47812(19) 0.3539(2) 0.50651(8) 0.0340(7) Uani 1 1 d . . . . .
H16 H 0.516092 0.362375 0.488471 0.041 Uiso 1 1 calc R U . . .
C17 C 0.49972(18) 0.36449(18) 0.54196(8) 0.0289(7) Uani 1 1 d . . . . .
C18 C 0.3040(12) 0.2986(8) 0.5883(5) 0.034(3) Uani 0.518(7) 1 d . . P B 1
H18 H 0.334671 0.281944 0.609814 0.040 Uiso 0.518(7) 1 calc R U P B 1
C19 C 0.2522(5) 0.2255(6) 0.5786(2) 0.043(2) Uani 0.518(7) 1 d . . P B 1
H19A H 0.224383 0.238396 0.556187 0.052 Uiso 0.518(7) 1 calc R U P B 1
H19B H 0.212526 0.217901 0.597429 0.052 Uiso 0.518(7) 1 calc R U P B 1
C20 C 0.2971(6) 0.1443(7) 0.5738(4) 0.053(3) Uani 0.518(7) 1 d . . P B 1
H20A H 0.333773 0.149841 0.554006 0.080 Uiso 0.518(7) 1 calc R U P B 1
H20B H 0.260280 0.099275 0.568790 0.080 Uiso 0.518(7) 1 calc R U P B 1
H20C H 0.325890 0.131689 0.595683 0.080 Uiso 0.518(7) 1 calc R U P B 1
C21 C 0.2556(5) 0.3755(5) 0.5987(2) 0.057(2) Uani 0.518(7) 1 d . U P B 1
H21A H 0.219451 0.359702 0.618055 0.068 Uiso 0.518(7) 1 calc R U P B 1
H21B H 0.291574 0.418023 0.608303 0.068 Uiso 0.518(7) 1 calc R U P B 1
C22 C 0.2082(5) 0.4146(7) 0.5688(3) 0.066(3) Uani 0.518(7) 1 d . U P B 1
H22A H 0.243586 0.436826 0.550695 0.100 Uiso 0.518(7) 1 calc R U P B 1
H22B H 0.176124 0.459654 0.578433 0.100 Uiso 0.518(7) 1 calc R U P B 1
H22C H 0.174323 0.372546 0.558070 0.100 Uiso 0.518(7) 1 calc R U P B 1
C18A C 0.3013(13) 0.3283(11) 0.5841(6) 0.035(3) Uani 0.482(7) 1 d . . P B 2
H18A H 0.318339 0.363233 0.604622 0.042 Uiso 0.482(7) 1 calc R U P B 2
C19A C 0.2218(5) 0.3600(8) 0.5732(3) 0.057(3) Uani 0.482(7) 1 d . U P B 2
H19C H 0.227907 0.416437 0.563218 0.068 Uiso 0.482(7) 1 calc R U P B 2
H19D H 0.201417 0.323964 0.553975 0.068 Uiso 0.482(7) 1 calc R U P B 2
C20A C 0.1630(5) 0.3631(8) 0.6024(3) 0.083(4) Uani 0.482(7) 1 d . U P B 2
H20D H 0.115496 0.390266 0.593832 0.124 Uiso 0.482(7) 1 calc R U P B 2
H20E H 0.184381 0.394471 0.622497 0.124 Uiso 0.482(7) 1 calc R U P B 2
H20F H 0.150629 0.306558 0.610134 0.124 Uiso 0.482(7) 1 calc R U P B 2
C21A C 0.3000(5) 0.2374(7) 0.5976(2) 0.047(2) Uani 0.482(7) 1 d . . P B 2
H21C H 0.354003 0.220487 0.603417 0.056 Uiso 0.482(7) 1 calc R U P B 2
H21D H 0.269119 0.235126 0.619807 0.056 Uiso 0.482(7) 1 calc R U P B 2
C22A C 0.2666(9) 0.1763(9) 0.5717(4) 0.069(5) Uani 0.482(7) 1 d . . P B 2
H22D H 0.300510 0.172788 0.550779 0.103 Uiso 0.482(7) 1 calc R U P B 2
H22E H 0.214455 0.194536 0.564397 0.103 Uiso 0.482(7) 1 calc R U P B 2
H22F H 0.262989 0.121711 0.583002 0.103 Uiso 0.482(7) 1 calc R U P B 2
C23 C 0.58446(17) 0.38356(19) 0.55086(8) 0.0289(7) Uani 1 1 d . . . . .
H23 H 0.584452 0.411008 0.574696 0.035 Uiso 1 1 calc R U . . .
C24 C 0.6318(2) 0.3028(2) 0.55485(9) 0.0369(8) Uani 1 1 d . . . . .
H24A H 0.681883 0.316324 0.566641 0.044 Uiso 1 1 calc R U . . .
H24B H 0.602792 0.265040 0.570835 0.044 Uiso 1 1 calc R U . . .
C25 C 0.6496(2) 0.2565(3) 0.52047(10) 0.0522(10) Uani 1 1 d . . . . .
H25A H 0.684140 0.290280 0.505577 0.078 Uiso 1 1 calc R U . . .
H25B H 0.600885 0.245634 0.507679 0.078 Uiso 1 1 calc R U . . .
H25C H 0.675333 0.203796 0.526050 0.078 Uiso 1 1 calc R U . . .
C26 C 0.6225(2) 0.4451(2) 0.52475(9) 0.0394(8) Uani 1 1 d . . . . .
H26A H 0.628112 0.417914 0.501279 0.047 Uiso 1 1 calc R U . . .
H26B H 0.587595 0.493451 0.521732 0.047 Uiso 1 1 calc R U . . .
C27 C 0.70264(19) 0.4754(3) 0.53709(10) 0.0471(9) Uani 1 1 d . . . . .
H27A H 0.720695 0.519795 0.521300 0.071 Uiso 1 1 calc R U . . .
H27B H 0.739838 0.429311 0.536434 0.071 Uiso 1 1 calc R U . . .
H27C H 0.698697 0.496642 0.561442 0.071 Uiso 1 1 calc R U . . .
C28 C 0.56966(16) 0.21700(18) 0.69016(8) 0.0247(6) Uani 1 1 d . . . . .
C29 C 0.55961(16) 0.20916(19) 0.72717(8) 0.0273(6) Uani 1 1 d . . . . .
C30 C 0.57806(17) 0.1325(2) 0.74236(8) 0.0319(7) Uani 1 1 d . . . . .
H30 H 0.572849 0.125830 0.767343 0.038 Uiso 1 1 calc R U . . .
C31 C 0.60353(18) 0.0663(2) 0.72235(9) 0.0357(8) Uani 1 1 d . . . . .
H31 H 0.615345 0.014946 0.733472 0.043 Uiso 1 1 calc R U . . .
C32 C 0.61182(18) 0.07515(19) 0.68586(9) 0.0333(7) Uani 1 1 d . . . . .
H32 H 0.629534 0.029500 0.672084 0.040 Uiso 1 1 calc R U . . .
C33 C 0.59455(16) 0.14995(19) 0.66912(8) 0.0271(6) Uani 1 1 d . . . . .
C34 C 0.53015(17) 0.2802(2) 0.75028(8) 0.0308(7) Uani 1 1 d . U . . .
H34 H 0.531204 0.330802 0.734903 0.037 Uiso 1 1 calc R U . . .
C35 C 0.44441(18) 0.2688(2) 0.76186(9) 0.0354(7) Uani 1 1 d . . . . .
H35A H 0.423775 0.323563 0.769202 0.043 Uiso 1 1 calc R U . . .
H35B H 0.413952 0.250609 0.740906 0.043 Uiso 1 1 calc R U . . .
C36 C 0.4298(2) 0.2071(2) 0.79216(9) 0.0442(9) Uani 1 1 d . . . . .
H36A H 0.449176 0.152294 0.785251 0.066 Uiso 1 1 calc R U . . .
H36B H 0.373709 0.203885 0.797008 0.066 Uiso 1 1 calc R U . . .
H36C H 0.457182 0.225836 0.813584 0.066 Uiso 1 1 calc R U . . .
C37A C 0.58415(19) 0.2990(2) 0.78203(9) 0.0388(8) Uani 1 1 d . U . . .
H37A H 0.584315 0.250659 0.798268 0.047 Uiso 1 1 calc R U . . .
H37B H 0.638052 0.306832 0.773187 0.047 Uiso 1 1 calc R U . . .
C38A C 0.5596(2) 0.3758(3) 0.80272(9) 0.0482(9) Uani 1 1 d . U . . .
H38A H 0.553518 0.422531 0.786308 0.072 Uiso 1 1 calc R U . . .
H38B H 0.599557 0.389146 0.820444 0.072 Uiso 1 1 calc R U . . .
H38C H 0.509846 0.365098 0.814731 0.072 Uiso 1 1 calc R U . . .
C39 C 0.59887(18) 0.1592(2) 0.62893(8) 0.0319(7) Uani 1 1 d . . . . .
H39 H 0.607226 0.219535 0.624035 0.038 Uiso 1 1 calc R U . . .
C40 C 0.52001(19) 0.1360(2) 0.61193(9) 0.0389(8) Uani 1 1 d . . . . .
H40A H 0.478062 0.165597 0.624826 0.047 Uiso 0.902(7) 1 calc R U P C 1
H40B H 0.519704 0.156179 0.587069 0.047 Uiso 0.902(7) 1 calc R U P C 1
H40C H 0.484551 0.181970 0.618504 0.047 Uiso 0.098(7) 1 calc R U P C 2
H40D H 0.501834 0.087299 0.625640 0.047 Uiso 0.098(7) 1 calc R U P C 2
C41 C 0.5014(2) 0.0461(2) 0.61179(11) 0.0426(11) Uani 0.902(7) 1 d . . P C 1
H41A H 0.538799 0.016798 0.596611 0.064 Uiso 0.902(7) 1 calc R U P C 1
H41B H 0.448506 0.037846 0.602592 0.064 Uiso 0.902(7) 1 calc R U P C 1
H41C H 0.504694 0.024440 0.636084 0.064 Uiso 0.902(7) 1 calc R U P C 1
C41A C 0.4987(15) 0.1154(19) 0.5725(8) 0.024(8) Uani 0.098(7) 1 d . U P C 2
H41D H 0.493862 0.167077 0.558901 0.037 Uiso 0.098(7) 1 calc R U P C 2
H41E H 0.449135 0.085283 0.571741 0.037 Uiso 0.098(7) 1 calc R U P C 2
H41F H 0.539928 0.081066 0.561987 0.037 Uiso 0.098(7) 1 calc R U P C 2
C42 C 0.66706(19) 0.1128(2) 0.61128(9) 0.0376(8) Uani 1 1 d . . . . .
H42A H 0.663771 0.053333 0.617707 0.045 Uiso 1 1 calc R U . . .
H42B H 0.661615 0.117007 0.585140 0.045 Uiso 1 1 calc R U . . .
C43 C 0.74664(19) 0.1454(2) 0.62193(11) 0.0469(9) Uani 1 1 d . . . . .
H43A H 0.787141 0.116009 0.608549 0.070 Uiso 1 1 calc R U . . .
H43B H 0.754616 0.136535 0.647450 0.070 Uiso 1 1 calc R U . . .
H43C H 0.749608 0.204868 0.616681 0.070 Uiso 1 1 calc R U . . .
C44 C 0.2700(2) 0.1809(2) 0.68335(14) 0.0598(12) Uani 1 1 d . . . . .
H44A H 0.241961 0.144183 0.666579 0.072 Uiso 1 1 calc R U . . .
H44B H 0.244490 0.235986 0.683546 0.072 Uiso 1 1 calc R U . . .
C45 C 0.2724(3) 0.1436(3) 0.72041(14) 0.0679(14) Uani 1 1 d . . . . .
H45A H 0.224650 0.110996 0.725304 0.082 Uiso 1 1 calc R U . . .
H45B H 0.277795 0.187302 0.738725 0.082 Uiso 1 1 calc R U . . .
C46 C 0.3445(2) 0.0877(2) 0.71953(11) 0.0484(9) Uani 1 1 d . . . . .
H46A H 0.379132 0.099416 0.739976 0.058 Uiso 1 1 calc R U . . .
H46B H 0.329315 0.028514 0.720108 0.058 Uiso 1 1 calc R U . . .
C47 C 0.38419(19) 0.1089(2) 0.68498(9) 0.0362(7) Uani 1 1 d . . . . .
H47A H 0.441313 0.113222 0.688398 0.043 Uiso 1 1 calc R U . . .
H47B H 0.373583 0.065732 0.666884 0.043 Uiso 1 1 calc R U . . .
C48 C 0.4166(3) 0.3198(3) 0.88473(12) 0.0675(12) Uani 1 1 d . . . . .
H48A H 0.374060 0.306249 0.868338 0.101 Uiso 1 1 calc R U . . .
H48B H 0.448287 0.270157 0.888994 0.101 Uiso 1 1 calc R U . . .
H48C H 0.449342 0.363274 0.874297 0.101 Uiso 1 1 calc R U . . .
C49 C 0.3837(2) 0.3495(3) 0.91889(10) 0.0535(10) Uani 1 1 d . . . . .
H49A H 0.342834 0.310251 0.926824 0.064 Uiso 1 1 calc R U . . .
H49B H 0.358473 0.403990 0.914951 0.064 Uiso 1 1 calc R U . . .
C50 C 0.4447(3) 0.3584(3) 0.94847(11) 0.0613(11) Uani 1 1 d . . . . .
H50A H 0.466906 0.303071 0.953781 0.074 Uiso 1 1 calc R U . . .
H50B H 0.487737 0.394090 0.939832 0.074 Uiso 1 1 calc R U . . .
C51 C 0.4126(3) 0.3946(3) 0.98193(13) 0.0758(14) Uani 1 1 d . . . . .
H51A H 0.366035 0.362340 0.989145 0.091 Uiso 1 1 calc R U . . .
H51B H 0.395444 0.452163 0.977148 0.091 Uiso 1 1 calc R U . . .
C52 C 0.4713(4) 0.3954(4) 1.01296(16) 0.114(2) Uani 1 1 d . . . . .
H52A H 0.476630 0.339254 1.022606 0.171 Uiso 1 1 calc R U . . .
H52B H 0.452492 0.432766 1.031644 0.171 Uiso 1 1 calc R U . . .
H52C H 0.522106 0.414755 1.004362 0.171 Uiso 1 1 calc R U . . .

loop_
_atom_site_aniso_label
_atom_site_aniso_U_11
_atom_site_aniso_U_22
_atom_site_aniso_U_33
_atom_site_aniso_U_23
_atom_site_aniso_U_13
_atom_site_aniso_U_12
Ca1 0.0185(3) 0.0318(3) 0.0363(4) 0.0095(3) 0.0015(2) 0.0003(2)
I1 0.03442(15) 0.03984(16) 0.06670(19) -0.01250(11) 0.00516(10) 0.00294(10)
O1 0.0248(11) 0.0303(12) 0.0589(15) 0.0040(11) 0.0048(10) -0.0030(9)
N1 0.0216(12) 0.0218(12) 0.0281(13) 0.0003(10) -0.0022(9) 0.0005(10)
N2 0.0215(12) 0.0243(13) 0.0255(13) 0.0027(10) -0.0002(9) 0.0016(10)
C1 0.0186(13) 0.0238(15) 0.0243(15) 0.0012(11) 0.0035(11) 0.0001(11)
C2 0.0208(14) 0.0225(15) 0.0260(15) -0.0005(12) -0.0008(11) -0.0023(12)
C3 0.0225(14) 0.0270(15) 0.0206(14) -0.0007(12) 0.0006(11) 0.0021(12)
C4 0.0273(15) 0.0220(15) 0.0314(16) 0.0002(12) -0.0025(12) 0.0016(12)
C5 0.036(3) 0.026(2) 0.037(3) 0.0053(19) -0.009(2) 0.0042(19)
C6 0.039(3) 0.028(3) 0.041(3) 0.002(2) 0.004(3) 0.009(2)
C7 0.030(3) 0.028(2) 0.046(3) 0.010(2) 0.000(2) 0.0006(19)
C5A 0.062(11) 0.025(7) 0.082(14) -0.001(8) -0.033(10) 0.003(7)
C6A 0.064(11) 0.029(8) 0.044(10) 0.014(7) 0.006(8) 0.019(7)
C7A 0.061(12) 0.020(7) 0.042(9) -0.001(6) 0.002(9) 0.012(8)
C8 0.0193(14) 0.0257(15) 0.0307(16) -0.0012(12) -0.0025(11) -0.0007(12)
C9 0.0217(15) 0.0328(18) 0.0384(18) 0.0057(14) -0.0048(12) -0.0009(13)
C10 0.0272(17) 0.0348(18) 0.0376(18) -0.0050(14) -0.0055(13) -0.0032(14)
C11 0.0248(16) 0.0354(18) 0.0350(18) 0.0027(14) -0.0004(12) -0.0027(13)
C12 0.0284(16) 0.0248(15) 0.0294(16) -0.0001(12) -0.0059(12) 0.0021(13)
C13 0.0314(17) 0.057(2) 0.0358(18) -0.0087(16) -0.0064(14) -0.0040(16)
C14 0.0352(19) 0.059(2) 0.041(2) -0.0076(18) -0.0128(15) -0.0067(17)
C15 0.049(2) 0.043(2) 0.0323(18) -0.0040(15) -0.0100(15) -0.0001(16)
C16 0.0411(19) 0.0312(17) 0.0297(17) 0.0012(13) -0.0014(14) 0.0019(14)
C17 0.0349(17) 0.0225(15) 0.0295(16) 0.0008(12) -0.0030(13) 0.0041(13)
C18 0.025(5) 0.044(11) 0.031(6) 0.003(7) -0.010(4) -0.008(7)
C19 0.038(5) 0.050(6) 0.042(5) 0.007(4) -0.005(4) -0.012(5)
C20 0.046(7) 0.044(7) 0.070(7) 0.004(5) 0.002(5) -0.014(4)
C21 0.043(4) 0.063(5) 0.065(5) -0.015(4) 0.015(4) -0.015(4)
C22 0.042(5) 0.073(7) 0.084(7) 0.000(6) -0.009(4) 0.003(5)
C18A 0.027(5) 0.041(10) 0.038(7) 0.008(7) -0.014(4) -0.008(8)
C19A 0.029(4) 0.083(7) 0.058(5) 0.009(5) -0.015(4) 0.001(5)
C20A 0.035(5) 0.138(10) 0.075(7) 0.001(7) -0.003(4) 0.009(6)
C21A 0.036(5) 0.058(6) 0.046(5) 0.016(4) -0.009(4) -0.016(4)
C22A 0.068(12) 0.062(12) 0.077(9) 0.016(9) -0.027(9) -0.030(9)
C23 0.0308(16) 0.0312(16) 0.0248(15) 0.0010(13) 0.0033(12) 0.0023(13)
C24 0.0359(18) 0.042(2) 0.0329(18) 0.0047(15) 0.0063(14) 0.0066(15)
C25 0.056(2) 0.053(2) 0.048(2) -0.0057(18) 0.0117(18) 0.0231(19)
C26 0.044(2) 0.0394(19) 0.0352(18) 0.0079(15) -0.0011(15) -0.0068(16)
C27 0.0366(19) 0.055(2) 0.050(2) 0.0131(19) 0.0075(16) -0.0080(17)
C28 0.0167(13) 0.0248(15) 0.0327(16) 0.0047(12) -0.0027(11) -0.0009(11)
C29 0.0191(14) 0.0305(16) 0.0324(16) 0.0049(13) -0.0043(12) -0.0028(12)
C30 0.0284(16) 0.0346(18) 0.0326(17) 0.0082(14) -0.0035(13) -0.0016(14)
C31 0.0316(17) 0.0305(18) 0.045(2) 0.0131(15) -0.0073(14) 0.0033(14)
C32 0.0289(17) 0.0280(17) 0.0429(19) -0.0006(14) -0.0021(14) 0.0060(13)
C33 0.0187(14) 0.0276(16) 0.0349(17) 0.0037(13) -0.0026(12) 0.0027(12)
C34 0.0292(16) 0.0352(17) 0.0278(16) 0.0022(13) 0.0002(12) -0.0014(14)
C35 0.0311(17) 0.0407(19) 0.0346(18) -0.0010(15) 0.0014(13) -0.0004(14)
C36 0.0356(19) 0.056(2) 0.041(2) 0.0021(17) 0.0076(15) -0.0072(17)
C37A 0.0355(18) 0.051(2) 0.0298(17) -0.0030(15) -0.0016(13) -0.0071(16)
C38A 0.052(2) 0.057(2) 0.036(2) -0.0105(17) 0.0027(16) -0.0081(19)
C39 0.0318(16) 0.0300(17) 0.0340(17) 0.0010(13) 0.0028(13) 0.0064(13)
C40 0.0372(18) 0.048(2) 0.0310(17) -0.0013(15) -0.0049(14) 0.0078(16)
C41 0.040(2) 0.042(2) 0.046(2) -0.0108(18) -0.0053(17) 0.0046(18)
C41A 0.013(12) 0.028(14) 0.032(14) -0.007(11) -0.007(10) 0.005(10)
C42 0.0367(18) 0.0370(18) 0.0390(19) -0.0017(15) 0.0081(14) 0.0075(15)
C43 0.0342(19) 0.044(2) 0.062(2) -0.0086(18) 0.0136(16) 0.0081(16)
C44 0.0233(18) 0.036(2) 0.120(4) 0.000(2) 0.016(2) -0.0031(16)
C45 0.054(3) 0.049(3) 0.100(4) -0.011(2) 0.044(2) -0.017(2)
C46 0.052(2) 0.039(2) 0.053(2) 0.0027(17) 0.0116(18) -0.0173(17)
C47 0.0303(17) 0.0293(17) 0.049(2) -0.0010(15) 0.0038(14) -0.0001(14)
C48 0.074(3) 0.068(3) 0.061(3) 0.003(2) 0.006(2) 0.004(2)
C49 0.055(2) 0.056(2) 0.050(2) 0.0090(19) 0.0011(18) -0.008(2)
C50 0.073(3) 0.049(2) 0.061(3) 0.010(2) -0.008(2) -0.010(2)
C51 0.087(4) 0.066(3) 0.074(3) -0.001(3) -0.027(3) 0.009(3)
C52 0.143(6) 0.102(5) 0.096(5) -0.021(4) -0.066(4) 0.030(4)

loop_
_atom_type_symbol
_atom_type_description
_atom_type_scat_dispersion_real
_atom_type_scat_dispersion_imag
_atom_type_scat_source
C C 0.0033 0.0016 'International Tables Vol C Tables 4.2.6.8 and 6.1.1.4'
H H 0.0000 0.0000 'International Tables Vol C Tables 4.2.6.8 and 6.1.1.4'
Ca Ca 0.2262 0.3064 'International Tables Vol C Tables 4.2.6.8 and 6.1.1.4'
I I -0.4742 1.8119 'International Tables Vol C Tables 4.2.6.8 and 6.1.1.4'
N N 0.0061 0.0033 'International Tables Vol C Tables 4.2.6.8 and 6.1.1.4'
O O 0.0106 0.0060 'International Tables Vol C Tables 4.2.6.8 and 6.1.1.4'

loop_
_exptl_crystal_face_index_h
_exptl_crystal_face_index_k
_exptl_crystal_face_index_l
_exptl_crystal_face_perp_dist
-18 11 27 0.1264
-22 -3 20 0.1163
-20 -12 11 0.1141
19 -9 -26 0.1299
22 2 -21 0.1374
14 19 1 0.1249
-2 21 19 0.1380
-1 -8 50 0.1119
-22 -5 21 0.1197
-16 5 -38 0.0867
1 8 -50 0.0757
17 -5 37 0.1357
-2 -15 -40 0.1235
15 -6 -40 0.1098
18 14 14 0.1340
0 14 42 0.1455
-17 -14 -18 0.1230
22 -9 4 0.1407
5 -18 29 0.1637
18 11 -27 0.1141
12 15 -31 0.0994
-7 18 -28 0.1108
-17 14 -16 0.1185
7 5 50 0.1270
-14 -6 -41 0.1007
-20 -7 -27 0.1086
1 -4 52 0.1025
16 -1 40 0.1286

loop_
_geom_angle_atom_site_label_1
_geom_angle_atom_site_label_2
_geom_angle_atom_site_label_3
_geom_angle
_geom_angle_site_symmetry_1
_geom_angle_site_symmetry_3
_geom_angle_publ_flag
I1 Ca1 C3 113.27(6) . . ?
I1 Ca1 C18 97.9(4) . . ?
O1 Ca1 I1 94.16(6) . . ?
O1 Ca1 C1 160.95(9) . . ?
O1 Ca1 C2 156.44(8) . . ?
O1 Ca1 C3 127.50(8) . . ?
O1 Ca1 C18 83.5(2) . . ?
N1 Ca1 I1 120.54(6) . . ?
N1 Ca1 O1 131.80(9) . . ?
N1 Ca1 N2 85.15(8) . . ?
N1 Ca1 C1 29.53(8) . . ?
N1 Ca1 C2 54.42(8) . . ?
N1 Ca1 C3 71.03(8) . . ?
N1 Ca1 C18 61.0(3) . . ?
N2 Ca1 I1 124.38(6) . . ?
N2 Ca1 O1 102.72(8) . . ?
N2 Ca1 C1 76.53(8) . . ?
N2 Ca1 C2 53.72(8) . . ?
N2 Ca1 C3 24.92(8) . . ?
N2 Ca1 C18 136.1(4) . . ?
C1 Ca1 I1 101.95(6) . . ?
C1 Ca1 C2 28.95(8) . . ?
C1 Ca1 C3 54.38(8) . . ?
C1 Ca1 C18 84.3(3) . . ?
C2 Ca1 I1 99.64(6) . . ?
C2 Ca1 C3 28.97(8) . . ?
C2 Ca1 C18 113.1(3) . . ?
C3 Ca1 C18 131.4(3) . . ?
C44 O1 Ca1 122.99(19) . . ?
C47 O1 Ca1 131.93(18) . . ?
C47 O1 C44 103.4(2) . . ?
C1 N1 Ca1 93.29(17) . . ?
C1 N1 C12 124.7(2) . . ?
C12 N1 Ca1 137.64(19) . . ?
C3 N2 Ca1 105.80(18) . . ?
C3 N2 C28 129.8(2) . . ?
C28 N2 Ca1 123.19(17) . . ?
N1 C1 Ca1 57.17(14) . . ?
N1 C1 C2 121.5(3) . . ?
N1 C1 C4 124.1(2) . . ?
C2 C1 Ca1 79.46(17) . . ?
C2 C1 C4 114.1(2) . . ?
C4 C1 Ca1 133.45(18) . . ?
Ca1 C2 H2 136.9(19) . . ?
C1 C2 Ca1 71.59(16) . . ?
C1 C2 H2 114.0(19) . . ?
C1 C2 C3 132.8(3) . . ?
C3 C2 Ca1 80.59(16) . . ?
C3 C2 H2 112.4(19) . . ?
N2 C3 Ca1 49.28(14) . . ?
N2 C3 C2 119.2(2) . . ?
N2 C3 C8 127.4(2) . . ?
C2 C3 Ca1 70.44(15) . . ?
C2 C3 C8 113.4(2) . . ?
C8 C3 Ca1 171.28(19) . . ?
C1 C4 C5A 107.6(6) . . ?
C1 C4 C7A 110.5(6) . . ?
C5 C4 C1 114.9(3) . . ?
C5 C4 C7 106.2(3) . . ?
C6 C4 C1 108.8(3) . . ?
C6 C4 C5 108.0(3) . . ?
C6 C4 C7 108.2(4) . . ?
C7 C4 C1 110.6(3) . . ?
C6A C4 C1 116.5(6) . . ?
C6A C4 C5A 113.4(10) . . ?
C6A C4 C7A 107.5(10) . . ?
C7A C4 C5A 100.2(10) . . ?
C4 C5 H5A 109.5 . . ?
C4 C5 H5B 109.5 . . ?
C4 C5 H5C 109.5 . . ?
H5A C5 H5B 109.5 . . ?
H5A C5 H5C 109.5 . . ?
H5B C5 H5C 109.5 . . ?
C4 C6 H6A 109.5 . . ?
C4 C6 H6B 109.5 . . ?
C4 C6 H6C 109.5 . . ?
H6A C6 H6B 109.5 . . ?
H6A C6 H6C 109.5 . . ?
H6B C6 H6C 109.5 . . ?
C4 C7 H7A 109.5 . . ?
C4 C7 H7B 109.5 . . ?
C4 C7 H7C 109.5 . . ?
H7A C7 H7B 109.5 . . ?
H7A C7 H7C 109.5 . . ?
H7B C7 H7C 109.5 . . ?
C4 C5A H5D 109.5 . . ?
C4 C5A H5E 109.5 . . ?
C4 C5A H5F 109.5 . . ?
H5D C5A H5E 109.5 . . ?
H5D C5A H5F 109.5 . . ?
H5E C5A H5F 109.5 . . ?
C4 C6A H6D 109.5 . . ?
C4 C6A H6E 109.5 . . ?
C4 C6A H6F 109.5 . . ?
H6D C6A H6E 109.5 . . ?
H6D C6A H6F 109.5 . . ?
H6E C6A H6F 109.5 . . ?
C4 C7A H7D 109.5 . . ?
C4 C7A H7E 109.5 . . ?
C4 C7A H7F 109.5 . . ?
H7D C7A H7E 109.5 . . ?
H7D C7A H7F 109.5 . . ?
H7E C7A H7F 109.5 . . ?
C9 C8 C3 115.5(2) . . ?
C9 C8 C10 107.6(2) . . ?
C9 C8 C11 107.1(2) . . ?
C10 C8 C3 109.8(2) . . ?
C11 C8 C3 107.5(2) . . ?
C11 C8 C10 109.2(3) . . ?
C8 C9 H9A 109.5 . . ?
C8 C9 H9B 109.5 . . ?
C8 C9 H9C 109.5 . . ?
H9A C9 H9B 109.5 . . ?
H9A C9 H9C 109.5 . . ?
H9B C9 H9C 109.5 . . ?
C8 C10 H10A 109.5 . . ?
C8 C10 H10B 109.5 . . ?
C8 C10 H10C 109.5 . . ?
H10A C10 H10B 109.5 . . ?
H10A C10 H10C 109.5 . . ?
H10B C10 H10C 109.5 . . ?
C8 C11 H11A 109.5 . . ?
C8 C11 H11B 109.5 . . ?
C8 C11 H11C 109.5 . . ?
H11A C11 H11B 109.5 . . ?
H11A C11 H11C 109.5 . . ?
H11B C11 H11C 109.5 . . ?
N1 C12 C13 118.6(3) . . ?
N1 C12 C17 122.2(3) . . ?
C13 C12 C17 119.0(3) . . ?
C12 C13 C18 120.4(7) . . ?
C12 C13 C18A 121.3(10) . . ?
C14 C13 C12 119.4(3) . . ?
C14 C13 C18 119.6(7) . . ?
C14 C13 C18A 118.1(9) . . ?
C13 C14 H14 119.4 . . ?
C15 C14 C13 121.2(3) . . ?
C15 C14 H14 119.4 . . ?
C14 C15 H15 120.2 . . ?
C16 C15 C14 119.5(3) . . ?
C16 C15 H15 120.2 . . ?
C15 C16 H16 118.9 . . ?
C15 C16 C17 122.2(3) . . ?
C17 C16 H16 118.9 . . ?
C12 C17 C23 122.3(3) . . ?
C16 C17 C12 118.4(3) . . ?
C16 C17 C23 119.2(3) . . ?
Ca1 C18 H18 20.1 . . ?
C13 C18 Ca1 99.7(8) . . ?
C13 C18 H18 107.1 . . ?
C19 C18 Ca1 126.2(8) . . ?
C19 C18 C13 116.7(13) . . ?
C19 C18 H18 107.1 . . ?
C19 C18 C21 111.8(13) . . ?
C21 C18 Ca1 92.1(9) . . ?
C21 C18 C13 106.6(8) . . ?
C21 C18 H18 107.1 . . ?
C18 C19 H19A 108.9 . . ?
C18 C19 H19B 108.9 . . ?
C18 C19 C20 113.5(10) . . ?
H19A C19 H19B 107.7 . . ?
C20 C19 H19A 108.9 . . ?
C20 C19 H19B 108.9 . . ?
C19 C20 H20A 109.5 . . ?
C19 C20 H20B 109.5 . . ?
C19 C20 H20C 109.5 . . ?
H20A C20 H20B 109.5 . . ?
H20A C20 H20C 109.5 . . ?
H20B C20 H20C 109.5 . . ?
C18 C21 H21A 108.4 . . ?
C18 C21 H21B 108.4 . . ?
H21A C21 H21B 107.4 . . ?
C22 C21 C18 115.7(10) . . ?
C22 C21 H21A 108.4 . . ?
C22 C21 H21B 108.4 . . ?
C21 C22 H22A 109.5 . . ?
C21 C22 H22B 109.5 . . ?
C21 C22 H22C 109.5 . . ?
H22A C22 H22B 109.5 . . ?
H22A C22 H22C 109.5 . . ?
H22B C22 H22C 109.5 . . ?
C13 C18A H18A 106.4 . . ?
C13 C18A C19A 120.2(13) . . ?
C13 C18A C21A 103.2(13) . . ?
C19A C18A H18A 106.4 . . ?
C19A C18A C21A 113.3(15) . . ?
C21A C18A H18A 106.4 . . ?
C18A C19A H19C 108.6 . . ?
C18A C19A H19D 108.6 . . ?
H19C C19A H19D 107.5 . . ?
C20A C19A C18A 114.8(11) . . ?
C20A C19A H19C 108.6 . . ?
C20A C19A H19D 108.6 . . ?
C19A C20A H20D 109.5 . . ?
C19A C20A H20E 109.5 . . ?
C19A C20A H20F 109.5 . . ?
H20D C20A H20E 109.5 . . ?
H20D C20A H20F 109.5 . . ?
H20E C20A H20F 109.5 . . ?
C18A C21A H21C 108.6 . . ?
C18A C21A H21D 108.6 . . ?
H21C C21A H21D 107.6 . . ?
C22A C21A C18A 114.5(13) . . ?
C22A C21A H21C 108.6 . . ?
C22A C21A H21D 108.6 . . ?
C21A C22A H22D 109.5 . . ?
C21A C22A H22E 109.5 . . ?
C21A C22A H22F 109.5 . . ?
H22D C22A H22E 109.5 . . ?
H22D C22A H22F 109.5 . . ?
H22E C22A H22F 109.5 . . ?
C17 C23 H23 106.7 . . ?
C17 C23 C24 110.7(3) . . ?
C17 C23 C26 113.2(3) . . ?
C24 C23 H23 106.7 . . ?
C26 C23 H23 106.7 . . ?
C26 C23 C24 112.5(3) . . ?
C23 C24 H24A 108.3 . . ?
C23 C24 H24B 108.3 . . ?
H24A C24 H24B 107.4 . . ?
C25 C24 C23 115.9(3) . . ?
C25 C24 H24A 108.3 . . ?
C25 C24 H24B 108.3 . . ?
C24 C25 H25A 109.5 . . ?
C24 C25 H25B 109.5 . . ?
C24 C25 H25C 109.5 . . ?
H25A C25 H25B 109.5 . . ?
H25A C25 H25C 109.5 . . ?
H25B C25 H25C 109.5 . . ?
C23 C26 H26A 109.0 . . ?
C23 C26 H26B 109.0 . . ?
H26A C26 H26B 107.8 . . ?
C27 C26 C23 113.1(3) . . ?
C27 C26 H26A 109.0 . . ?
C27 C26 H26B 109.0 . . ?
C26 C27 H27A 109.5 . . ?
C26 C27 H27B 109.5 . . ?
C26 C27 H27C 109.5 . . ?
H27A C27 H27B 109.5 . . ?
H27A C27 H27C 109.5 . . ?
H27B C27 H27C 109.5 . . ?
C29 C28 N2 119.2(3) . . ?
C33 C28 N2 118.5(3) . . ?
C33 C28 C29 121.6(3) . . ?
C28 C29 C34 122.4(3) . . ?
C30 C29 C28 117.1(3) . . ?
C30 C29 C34 120.4(3) . . ?
C29 C30 H30 118.9 . . ?
C31 C30 C29 122.3(3) . . ?
C31 C30 H30 118.9 . . ?
C30 C31 H31 120.2 . . ?
C30 C31 C32 119.6(3) . . ?
C32 C31 H31 120.2 . . ?
C31 C32 H32 119.5 . . ?
C31 C32 C33 120.9(3) . . ?
C33 C32 H32 119.5 . . ?
C28 C33 C39 119.9(3) . . ?
C32 C33 C28 118.4(3) . . ?
C32 C33 C39 121.6(3) . . ?
C29 C34 H34 106.1 . . ?
C29 C34 C35 112.8(3) . . ?
C29 C34 C37A 113.0(3) . . ?
C35 C34 H34 106.1 . . ?
C37A C34 H34 106.1 . . ?
C37A C34 C35 112.1(3) . . ?
C34 C35 H35A 108.2 . . ?
C34 C35 H35B 108.2 . . ?
H35A C35 H35B 107.4 . . ?
C36 C35 C34 116.3(3) . . ?
C36 C35 H35A 108.2 . . ?
C36 C35 H35B 108.2 . . ?
C35 C36 H36A 109.5 . . ?
C35 C36 H36B 109.5 . . ?
C35 C36 H36C 109.5 . . ?
H36A C36 H36B 109.5 . . ?
H36A C36 H36C 109.5 . . ?
H36B C36 H36C 109.5 . . ?
C34 C37A H37A 109.0 . . ?
C34 C37A H37B 109.0 . . ?
H37A C37A H37B 107.8 . . ?
C38A C37A C34 112.9(3) . . ?
C38A C37A H37A 109.0 . . ?
C38A C37A H37B 109.0 . . ?
C37A C38A H38A 109.5 . . ?
C37A C38A H38B 109.5 . . ?
C37A C38A H38C 109.5 . . ?
H38A C38A H38B 109.5 . . ?
H38A C38A H38C 109.5 . . ?
H38B C38A H38C 109.5 . . ?
C33 C39 H39 106.6 . . ?
C33 C39 C40 110.2(3) . . ?
C33 C39 C42 114.7(3) . . ?
C40 C39 H39 106.6 . . ?
C42 C39 H39 106.6 . . ?
C42 C39 C40 111.6(3) . . ?
C39 C40 H40A 108.5 . . ?
C39 C40 H40B 108.5 . . ?
C39 C40 H40C 104.6 . . ?
C39 C40 H40D 104.6 . . ?
C39 C40 C41A 130.5(11) . . ?
H40A C40 H40B 107.5 . . ?
H40C C40 H40D 105.7 . . ?
C41 C40 C39 115.3(3) . . ?
C41 C40 H40A 108.5 . . ?
C41 C40 H40B 108.5 . . ?
C41A C40 H40C 104.6 . . ?
C41A C40 H40D 104.6 . . ?
C40 C41 H41A 109.5 . . ?
C40 C41 H41B 109.5 . . ?
C40 C41 H41C 109.5 . . ?
H41A C41 H41B 109.5 . . ?
H41A C41 H41C 109.5 . . ?
H41B C41 H41C 109.5 . . ?
C40 C41A H41D 109.5 . . ?
C40 C41A H41E 109.5 . . ?
C40 C41A H41F 109.5 . . ?
H41D C41A H41E 109.5 . . ?
H41D C41A H41F 109.5 . . ?
H41E C41A H41F 109.5 . . ?
C39 C42 H42A 108.8 . . ?
C39 C42 H42B 108.8 . . ?
H42A C42 H42B 107.7 . . ?
C43 C42 C39 113.6(3) . . ?
C43 C42 H42A 108.8 . . ?
C43 C42 H42B 108.8 . . ?
C42 C43 H43A 109.5 . . ?
C42 C43 H43B 109.5 . . ?
C42 C43 H43C 109.5 . . ?
H43A C43 H43B 109.5 . . ?
H43A C43 H43C 109.5 . . ?
H43B C43 H43C 109.5 . . ?
O1 C44 H44A 111.1 . . ?
O1 C44 H44B 111.1 . . ?
O1 C44 C45 103.1(3) . . ?
H44A C44 H44B 109.1 . . ?
C45 C44 H44A 111.1 . . ?
C45 C44 H44B 111.1 . . ?
C44 C45 H45A 111.0 . . ?
C44 C45 H45B 111.0 . . ?
C44 C45 C46 103.6(3) . . ?
H45A C45 H45B 109.0 . . ?
C46 C45 H45A 111.0 . . ?
C46 C45 H45B 111.0 . . ?
C45 C46 H46A 110.8 . . ?
C45 C46 H46B 110.8 . . ?
H46A C46 H46B 108.9 . . ?
C47 C46 C45 104.5(3) . . ?
C47 C46 H46A 110.8 . . ?
C47 C46 H46B 110.8 . . ?
O1 C47 C46 105.9(3) . . ?
O1 C47 H47A 110.6 . . ?
O1 C47 H47B 110.6 . . ?
C46 C47 H47A 110.6 . . ?
C46 C47 H47B 110.6 . . ?
H47A C47 H47B 108.7 . . ?
H48A C48 H48B 109.5 . . ?
H48A C48 H48C 109.5 . . ?
H48B C48 H48C 109.5 . . ?
C49 C48 H48A 109.5 . . ?
C49 C48 H48B 109.5 . . ?
C49 C48 H48C 109.5 . . ?
C48 C49 H49A 108.9 . . ?
C48 C49 H49B 108.9 . . ?
C48 C49 C50 113.5(4) . . ?
H49A C49 H49B 107.7 . . ?
C50 C49 H49A 108.9 . . ?
C50 C49 H49B 108.9 . . ?
C49 C50 H50A 108.9 . . ?
C49 C50 H50B 108.9 . . ?
H50A C50 H50B 107.7 . . ?
C51 C50 C49 113.3(4) . . ?
C51 C50 H50A 108.9 . . ?
C51 C50 H50B 108.9 . . ?
C50 C51 H51A 108.8 . . ?
C50 C51 H51B 108.8 . . ?
C50 C51 C52 113.6(5) . . ?
H51A C51 H51B 107.7 . . ?
C52 C51 H51A 108.8 . . ?
C52 C51 H51B 108.8 . . ?
C51 C52 H52A 109.5 . . ?
C51 C52 H52B 109.5 . . ?
C51 C52 H52C 109.5 . . ?
H52A C52 H52B 109.5 . . ?
H52A C52 H52C 109.5 . . ?
H52B C52 H52C 109.5 . . ?

loop_
_geom_bond_atom_site_label_1
_geom_bond_atom_site_label_2
_geom_bond_distance
_geom_bond_site_symmetry_2
_geom_bond_publ_flag
Ca1 I1 2.9678(7) . ?
Ca1 O1 2.351(2) . ?
Ca1 N1 2.306(2) . ?
Ca1 N2 2.340(2) . ?
Ca1 C1 2.739(3) . ?
Ca1 C2 2.838(3) . ?
Ca1 C3 2.971(3) . ?
Ca1 C18 3.230(19) . ?
O1 C44 1.454(4) . ?
O1 C47 1.448(4) . ?
N1 C1 1.352(4) . ?
N1 C12 1.415(4) . ?
N2 C3 1.301(4) . ?
N2 C28 1.437(4) . ?
C1 C2 1.397(4) . ?
C1 C4 1.574(4) . ?
C2 H2 0.94(3) . ?
C2 C3 1.459(4) . ?
C3 C8 1.557(4) . ?
C4 C5 1.536(5) . ?
C4 C6 1.516(6) . ?
C4 C7 1.554(6) . ?
C4 C5A 1.603(16) . ?
C4 C6A 1.452(15) . ?
C4 C7A 1.587(16) . ?
C5 H5A 0.9800 . ?
C5 H5B 0.9800 . ?
C5 H5C 0.9800 . ?
C6 H6A 0.9800 . ?
C6 H6B 0.9800 . ?
C6 H6C 0.9800 . ?
C7 H7A 0.9800 . ?
C7 H7B 0.9800 . ?
C7 H7C 0.9800 . ?
C5A H5D 0.9800 . ?
C5A H5E 0.9800 . ?
C5A H5F 0.9800 . ?
C6A H6D 0.9800 . ?
C6A H6E 0.9800 . ?
C6A H6F 0.9800 . ?
C7A H7D 0.9800 . ?
C7A H7E 0.9800 . ?
C7A H7F 0.9800 . ?
C8 C9 1.537(4) . ?
C8 C10 1.544(4) . ?
C8 C11 1.539(4) . ?
C9 H9A 0.9800 . ?
C9 H9B 0.9800 . ?
C9 H9C 0.9800 . ?
C10 H10A 0.9800 . ?
C10 H10B 0.9800 . ?
C10 H10C 0.9800 . ?
C11 H11A 0.9800 . ?
C11 H11B 0.9800 . ?
C11 H11C 0.9800 . ?
C12 C13 1.418(4) . ?
C12 C17 1.422(4) . ?
C13 C14 1.393(5) . ?
C13 C18 1.616(19) . ?
C13 C18A 1.46(2) . ?
C14 H14 0.9500 . ?
C14 C15 1.377(5) . ?
C15 H15 0.9500 . ?
C15 C16 1.374(5) . ?
C16 H16 0.9500 . ?
C16 C17 1.394(4) . ?
C17 C23 1.522(4) . ?
C18 H18 1.0000 . ?
C18 C19 1.521(18) . ?
C18 C21 1.542(19) . ?
C19 H19A 0.9900 . ?
C19 H19B 0.9900 . ?
C19 C20 1.529(14) . ?
C20 H20A 0.9800 . ?
C20 H20B 0.9800 . ?
C20 H20C 0.9800 . ?
C21 H21A 0.9900 . ?
C21 H21B 0.9900 . ?
C21 C22 1.524(13) . ?
C22 H22A 0.9800 . ?
C22 H22B 0.9800 . ?
C22 H22C 0.9800 . ?
C18A H18A 1.0000 . ?
C18A C19A 1.51(2) . ?
C18A C21A 1.552(13) . ?
C19A H19C 0.9900 . ?
C19A H19D 0.9900 . ?
C19A C20A 1.493(13) . ?
C20A H20D 0.9800 . ?
C20A H20E 0.9800 . ?
C20A H20F 0.9800 . ?
C21A H21C 0.9900 . ?
C21A H21D 0.9900 . ?
C21A C22A 1.499(17) . ?
C22A H22D 0.9800 . ?
C22A H22E 0.9800 . ?
C22A H22F 0.9800 . ?
C23 H23 1.0000 . ?
C23 C24 1.542(4) . ?
C23 C26 1.540(4) . ?
C24 H24A 0.9900 . ?
C24 H24B 0.9900 . ?
C24 C25 1.524(5) . ?
C25 H25A 0.9800 . ?
C25 H25B 0.9800 . ?
C25 H25C 0.9800 . ?
C26 H26A 0.9900 . ?
C26 H26B 0.9900 . ?
C26 C27 1.530(5) . ?
C27 H27A 0.9800 . ?
C27 H27B 0.9800 . ?
C27 H27C 0.9800 . ?
C28 C29 1.408(4) . ?
C28 C33 1.406(4) . ?
C29 C30 1.398(4) . ?
C29 C34 1.525(4) . ?
C30 H30 0.9500 . ?
C30 C31 1.377(5) . ?
C31 H31 0.9500 . ?
C31 C32 1.387(5) . ?
C32 H32 0.9500 . ?
C32 C33 1.393(4) . ?
C33 C39 1.521(4) . ?
C34 H34 1.0000 . ?
C34 C35 1.544(4) . ?
C34 C37A 1.541(4) . ?
C35 H35A 0.9900 . ?
C35 H35B 0.9900 . ?
C35 C36 1.533(5) . ?
C36 H36A 0.9800 . ?
C36 H36B 0.9800 . ?
C36 H36C 0.9800 . ?
C37A H37A 0.9900 . ?
C37A H37B 0.9900 . ?
C37A C38A 1.522(5) . ?
C38A H38A 0.9800 . ?
C38A H38B 0.9800 . ?
C38A H38C 0.9800 . ?
C39 H39 1.0000 . ?
C39 C40 1.541(4) . ?
C39 C42 1.539(4) . ?
C40 H40A 0.9900 . ?
C40 H40B 0.9900 . ?
C40 H40C 0.9900 . ?
C40 H40D 0.9900 . ?
C40 C41 1.484(5) . ?
C40 C41A 1.56(3) . ?
C41 H41A 0.9800 . ?
C41 H41B 0.9800 . ?
C41 H41C 0.9800 . ?
C41A H41D 0.9800 . ?
C41A H41E 0.9800 . ?
C41A H41F 0.9800 . ?
C42 H42A 0.9900 . ?
C42 H42B 0.9900 . ?
C42 C43 1.516(5) . ?
C43 H43A 0.9800 . ?
C43 H43B 0.9800 . ?
C43 H43C 0.9800 . ?
C44 H44A 0.9900 . ?
C44 H44B 0.9900 . ?
C44 C45 1.519(7) . ?
C45 H45A 0.9900 . ?
C45 H45B 0.9900 . ?
C45 C46 1.529(6) . ?
C46 H46A 0.9900 . ?
C46 H46B 0.9900 . ?
C46 C47 1.506(5) . ?
C47 H47A 0.9900 . ?
C47 H47B 0.9900 . ?
C48 H48A 0.9800 . ?
C48 H48B 0.9800 . ?
C48 H48C 0.9800 . ?
C48 C49 1.483(6) . ?
C49 H49A 0.9900 . ?
C49 H49B 0.9900 . ?
C49 C50 1.534(6) . ?
C50 H50A 0.9900 . ?
C50 H50B 0.9900 . ?
C50 C51 1.493(7) . ?
C51 H51A 0.9900 . ?
C51 H51B 0.9900 . ?
C51 C52 1.541(7) . ?
C52 H52A 0.9800 . ?
C52 H52B 0.9800 . ?
C52 H52C 0.9800 . ?

loop_
_geom_torsion_atom_site_label_1
_geom_torsion_atom_site_label_2
_geom_torsion_atom_site_label_3
_geom_torsion_atom_site_label_4
_geom_torsion
_geom_torsion_site_symmetry_1
_geom_torsion_site_symmetry_2
_geom_torsion_site_symmetry_3
_geom_torsion_site_symmetry_4
_geom_torsion_publ_flag
Ca1 O1 C44 C45 -122.1(3) . . . . ?
Ca1 O1 C47 C46 126.1(3) . . . . ?
Ca1 N1 C1 C2 49.4(3) . . . . ?
Ca1 N1 C1 C4 -123.5(2) . . . . ?
Ca1 N1 C12 C13 22.5(4) . . . . ?
Ca1 N1 C12 C17 -152.2(2) . . . . ?
Ca1 N2 C3 C2 -9.3(3) . . . . ?
Ca1 N2 C3 C8 169.6(2) . . . . ?
Ca1 N2 C28 C29 -78.5(3) . . . . ?
Ca1 N2 C28 C33 92.1(3) . . . . ?
Ca1 C1 C2 C3 57.1(3) . . . . ?
Ca1 C1 C4 C5 -84.3(4) . . . . ?
Ca1 C1 C4 C6 36.8(4) . . . . ?
Ca1 C1 C4 C7 155.4(3) . . . . ?
Ca1 C1 C4 C5A -39.6(9) . . . . ?
Ca1 C1 C4 C6A -168.2(10) . . . . ?
Ca1 C1 C4 C7A 68.8(9) . . . . ?
Ca1 C2 C3 N2 7.5(2) . . . . ?
Ca1 C2 C3 C8 -171.6(2) . . . . ?
Ca1 C18 C19 C20 -60.9(16) . . . . ?
Ca1 C18 C21 C22 162.5(6) . . . . ?
O1 C44 C45 C46 -32.9(4) . . . . ?
N1 C1 C2 Ca1 -40.5(2) . . . . ?
N1 C1 C2 C3 16.6(5) . . . . ?
N1 C1 C4 C5 -9.4(4) . . . . ?
N1 C1 C4 C6 111.7(4) . . . . ?
N1 C1 C4 C7 -129.7(4) . . . . ?
N1 C1 C4 C5A 35.3(9) . . . . ?
N1 C1 C4 C6A -93.3(11) . . . . ?
N1 C1 C4 C7A 143.7(9) . . . . ?
N1 C12 C13 C14 -179.1(3) . . . . ?
N1 C12 C13 C18 -7.8(8) . . . . ?
N1 C12 C13 C18A 13.4(8) . . . . ?
N1 C12 C17 C16 179.5(3) . . . . ?
N1 C12 C17 C23 1.2(4) . . . . ?
N2 C3 C8 C9 4.6(4) . . . . ?
N2 C3 C8 C10 -117.3(3) . . . . ?
N2 C3 C8 C11 124.1(3) . . . . ?
N2 C28 C29 C30 172.4(3) . . . . ?
N2 C28 C29 C34 -7.7(4) . . . . ?
N2 C28 C33 C32 -172.4(3) . . . . ?
N2 C28 C33 C39 5.2(4) . . . . ?
C1 N1 C12 C13 -127.0(3) . . . . ?
C1 N1 C12 C17 58.3(4) . . . . ?
C1 C2 C3 Ca1 -53.8(3) . . . . ?
C1 C2 C3 N2 -46.4(5) . . . . ?
C1 C2 C3 C8 134.6(3) . . . . ?
C2 C1 C4 C5 177.2(3) . . . . ?
C2 C1 C4 C6 -61.7(4) . . . . ?
C2 C1 C4 C7 57.0(4) . . . . ?
C2 C1 C4 C5A -138.1(9) . . . . ?
C2 C1 C4 C6A 93.3(11) . . . . ?
C2 C1 C4 C7A -29.7(9) . . . . ?
C2 C3 C8 C9 -176.5(2) . . . . ?
C2 C3 C8 C10 61.7(3) . . . . ?
C2 C3 C8 C11 -57.0(3) . . . . ?
C3 N2 C28 C29 87.0(4) . . . . ?
C3 N2 C28 C33 -102.4(3) . . . . ?
C4 C1 C2 Ca1 133.1(2) . . . . ?
C4 C1 C2 C3 -169.8(3) . . . . ?
C12 N1 C1 Ca1 160.0(3) . . . . ?
C12 N1 C1 C2 -150.6(3) . . . . ?
C12 N1 C1 C4 36.5(4) . . . . ?
C12 C13 C14 C15 1.1(6) . . . . ?
C12 C13 C18 Ca1 -2.3(7) . . . . ?
C12 C13 C18 C19 -141.5(9) . . . . ?
C12 C13 C18 C21 92.9(11) . . . . ?
C12 C13 C18A C19A 136.6(13) . . . . ?
C12 C13 C18A C21A -96.1(13) . . . . ?
C12 C17 C23 C24 91.3(3) . . . . ?
C12 C17 C23 C26 -141.3(3) . . . . ?
C13 C12 C17 C16 4.8(4) . . . . ?
C13 C12 C17 C23 -173.5(3) . . . . ?
C13 C14 C15 C16 1.4(6) . . . . ?
C13 C18 C19 C20 66.1(14) . . . . ?
C13 C18 C21 C22 61.8(14) . . . . ?
C13 C18A C19A C20A -175.0(13) . . . . ?
C13 C18A C21A C22A -75.1(16) . . . . ?
C14 C13 C18 Ca1 169.1(3) . . . . ?
C14 C13 C18 C19 29.9(14) . . . . ?
C14 C13 C18 C21 -95.8(11) . . . . ?
C14 C13 C18A C19A -31.0(18) . . . . ?
C14 C13 C18A C21A 96.3(11) . . . . ?
C14 C15 C16 C17 -0.8(5) . . . . ?
C15 C16 C17 C12 -2.4(5) . . . . ?
C15 C16 C17 C23 176.0(3) . . . . ?
C16 C17 C23 C24 -87.0(3) . . . . ?
C16 C17 C23 C26 40.4(4) . . . . ?
C17 C12 C13 C14 -4.2(5) . . . . ?
C17 C12 C13 C18 167.1(7) . . . . ?
C17 C12 C13 C18A -171.7(7) . . . . ?
C17 C23 C24 C25 72.8(4) . . . . ?
C17 C23 C26 C27 170.3(3) . . . . ?
C18 C13 C14 C15 -170.3(7) . . . . ?
C19 C18 C21 C22 -66.8(13) . . . . ?
C21 C18 C19 C20 -170.9(10) . . . . ?
C18A C13 C14 C15 169.0(8) . . . . ?
C19A C18A C21A C22A 56(2) . . . . ?
C21A C18A C19A C20A 63(2) . . . . ?
C24 C23 C26 C27 -63.3(4) . . . . ?
C26 C23 C24 C25 -55.0(4) . . . . ?
C28 N2 C3 Ca1 -167.4(4) . . . . ?
C28 N2 C3 C2 -176.7(3) . . . . ?
C28 N2 C3 C8 2.2(5) . . . . ?
C28 C29 C30 C31 -1.3(4) . . . . ?
C28 C29 C34 C35 104.8(3) . . . . ?
C28 C29 C34 C37A -126.8(3) . . . . ?
C28 C33 C39 C40 -88.7(3) . . . . ?
C28 C33 C39 C42 144.3(3) . . . . ?
C29 C28 C33 C32 -2.1(4) . . . . ?
C29 C28 C33 C39 175.5(3) . . . . ?
C29 C30 C31 C32 0.3(5) . . . . ?
C29 C34 C35 C36 77.4(4) . . . . ?
C29 C34 C37A C38A 173.7(3) . . . . ?
C30 C29 C34 C35 -75.3(3) . . . . ?
C30 C29 C34 C37A 53.1(4) . . . . ?
C30 C31 C32 C33 -0.2(5) . . . . ?
C31 C32 C33 C28 1.0(4) . . . . ?
C31 C32 C33 C39 -176.5(3) . . . . ?
C32 C33 C39 C40 88.7(3) . . . . ?
C32 C33 C39 C42 -38.3(4) . . . . ?
C33 C28 C29 C30 2.2(4) . . . . ?
C33 C28 C29 C34 -178.0(3) . . . . ?
C33 C39 C40 C41 -72.8(4) . . . . ?
C33 C39 C40 C41A -164.2(15) . . . . ?
C33 C39 C42 C43 -65.0(4) . . . . ?
C34 C29 C30 C31 178.8(3) . . . . ?
C35 C34 C37A C38A -57.6(4) . . . . ?
C37A C34 C35 C36 -51.5(4) . . . . ?
C40 C39 C42 C43 168.7(3) . . . . ?
C42 C39 C40 C41 55.9(4) . . . . ?
C42 C39 C40 C41A -35.5(15) . . . . ?
C44 O1 C47 C46 -39.0(4) . . . . ?
C44 C45 C46 C47 9.4(4) . . . . ?
C45 C46 C47 O1 17.5(4) . . . . ?
C47 O1 C44 C45 44.7(4) . . . . ?
C48 C49 C50 C51 175.5(4) . . . . ?
C49 C50 C51 C52 174.1(5) . . . . ?

loop_
_exptl_oxdiff_crystal_face_indexfrac_h
_exptl_oxdiff_crystal_face_indexfrac_k
_exptl_oxdiff_crystal_face_indexfrac_l
_exptl_oxdiff_crystal_face_x
_exptl_oxdiff_crystal_face_y
_exptl_oxdiff_crystal_face_z
-17.5815 10.6355 26.5977 0.6575 -0.0869 0.7484
-22.0903 -3.0879 20.2393 0.0696 -0.0102 0.9975
-19.9285 -11.9783 10.8942 -0.3599 0.0461 0.9318
18.5830 -9.1075 -26.4032 -0.5968 0.0790 -0.7985
22.0621 1.8993 -21.1625 -0.1240 0.0173 -0.9921
13.9075 18.5908 0.5941 0.7217 -0.0937 -0.6858
-1.8440 21.1771 18.8616 0.9915 -0.1298 0.0088
-0.8229 -8.0948 49.5425 -0.1172 -0.8924 0.4357
-21.6631 -4.8481 20.5874 -0.0056 -0.0365 0.9993
-15.6918 5.1523 -38.4915 0.1241 0.9495 0.2883
1.0923 8.1077 -49.5061 0.1166 0.8876 -0.4457
16.7385 -4.7702 36.5858 -0.1216 -0.9311 -0.3440
-2.3360 -14.7447 -40.0339 -0.7928 0.6074 -0.0502
14.6479 -6.1673 -39.6493 -0.5119 0.3909 -0.7649
18.0269 13.8294 14.3352 0.5609 -0.4310 -0.7069
-0.0149 14.1036 41.5903 0.7843 -0.6007 0.1551
-16.6783 -14.4740 -18.2118 -0.6123 0.4702 0.6356
22.2586 -8.6946 3.6561 -0.4630 -0.4895 -0.7390
5.3265 -18.4419 28.7540 -0.6796 -0.7169 0.1554
17.6186 10.5193 -26.7576 0.2385 0.2505 -0.9383
11.7527 14.7594 -31.0416 0.4283 0.4509 -0.7831
-6.7855 18.2935 -27.7697 0.6850 0.7227 -0.0924
-17.4114 14.2742 -15.5936 0.6219 0.6569 0.4263
7.1010 4.6402 49.5208 0.3832 -0.9234 0.0235
-13.9226 -5.9183 -41.0761 -0.3656 0.8803 0.3022
-19.6360 -6.5798 -26.7980 -0.3013 0.7247 0.6197
0.8886 -3.6615 52.3163 0.0747 -0.9336 0.3504
16.1011 -0.5399 39.5142 0.0740 -0.9383 -0.3377
